data_7056023
loop_
_publ_author_name
'Kumar, Sanjeev'
'Sharma, Nidhi'
'Maurya, Indresh K.'
'Verma, Ajay'
'Kumar, Sangit'
'Bhasin, K. K.'
'Sharma, Rohit K.'

_publ_section_title
;
 Insights into selenylation of imidazo[1,2-a]pyridine: synthesis,
 structural and antimicrobial evaluation
;
_journal_issue 8
_journal_name_full 'New J. Chem.'
_journal_page_first 2919
_journal_paper_doi 10.1039/C7NJ00338B
_journal_volume 41
_journal_year 2017
_chemical_formula_moiety 'C14  H10  N2  O1  Se1'
_chemical_formula_sum 'C14 H10 N2 O Se'
_chemical_formula_weight 301.2
_chemical_name_systematic
;
 ?
;
_space_group_IT_number 2
_symmetry_cell_setting triclinic
_symmetry_Int_Tables_number 2
_symmetry_space_group_name_Hall '-P 1'
_symmetry_space_group_name_H-M 'P -1'
_atom_sites_solution_hydrogens geom
_audit_conform_dict_location ftp://ftp.iucr.org/pub/cif_core.dic
_audit_conform_dict_name cif_core.dic
_audit_conform_dict_version 2.4.3
_audit_creation_date 2015-05-11T20:14:17-00:00
_audit_creation_method 'WinGX routine CIF_UPDATE'
_audit_update_record
;
2016-07-26 deposited with the CCDC.
2017-02-22 downloaded from the CCDC.
;
_cell_angle_alpha 94.771(3)
_cell_angle_beta 98.816(4)
_cell_angle_gamma 93.294(4)
_cell_formula_units_Z 2
_cell_length_a 5.5390(4)
_cell_length_b 8.1345(6)
_cell_length_c 13.8742(9)
_cell_measurement_reflns_used 24
_cell_measurement_temperature 298(2)
_cell_measurement_theta_max 25.683
_cell_measurement_theta_min 2.519
_cell_measurement_wavelength 0.71073
_cell_volume 614.04(8)
_computing_cell_refinement 'Bruker SAINT'
_computing_data_collection 'Bruker APEX2'
_computing_data_reduction 'Bruker SAINT'
_computing_molecular_graphics 'Bruker SHELXTL'
_computing_publication_material 'WinGX publication routines (Farrugia, 2012)'
_computing_structure_refinement 'SHELXL-2014 (Sheldrick, 2014)'
_computing_structure_solution 'SHELXS-97 (Sheldrick 2008)'
_diffrn_ambient_temperature 298(2)
_diffrn_measured_fraction_theta_full 0.999
_diffrn_measured_fraction_theta_max 0.998
_diffrn_measurement_device_type 'Bruker APEX-II CCD'
_diffrn_measurement_method '\f and \w scans'
_diffrn_radiation_probe x-ray
_diffrn_radiation_type MoK\a
_diffrn_radiation_wavelength 0.71073
_diffrn_reflns_av_R_equivalents 0.0419
_diffrn_reflns_av_unetI/netI 0.0234
_diffrn_reflns_Laue_measured_fraction_full 0.999
_diffrn_reflns_Laue_measured_fraction_max 0.998
_diffrn_reflns_limit_h_max 6
_diffrn_reflns_limit_h_min -6
_diffrn_reflns_limit_k_max 9
_diffrn_reflns_limit_k_min -9
_diffrn_reflns_limit_l_max 16
_diffrn_reflns_limit_l_min -16
_diffrn_reflns_number 18139
_diffrn_reflns_point_group_measured_fraction_full 0.999
_diffrn_reflns_point_group_measured_fraction_max 0.998
_diffrn_reflns_theta_full 25.242
_diffrn_reflns_theta_max 25.683
_diffrn_reflns_theta_min 2.519
_diffrn_standards_number 0
_exptl_absorpt_coefficient_mu 3.045
_exptl_absorpt_correction_type none
_exptl_crystal_colour COLOURLESS
_exptl_crystal_density_diffrn 1.629
_exptl_crystal_density_method 'not measured'
_exptl_crystal_description NEEDLE
_exptl_crystal_F_000 300
_exptl_crystal_size_max 0.06
_exptl_crystal_size_mid 0.04
_exptl_crystal_size_min 0.03
_refine_diff_density_max 0.309
_refine_diff_density_min -0.263
_refine_diff_density_rms 0.049
_refine_ls_extinction_method none
_refine_ls_goodness_of_fit_ref 1.015
_refine_ls_hydrogen_treatment constr
_refine_ls_matrix_type full
_refine_ls_number_constraints 0
_refine_ls_number_parameters 163
_refine_ls_number_reflns 2322
_refine_ls_number_restraints 0
_refine_ls_restrained_S_all 1.015
_refine_ls_R_factor_all 0.0453
_refine_ls_R_factor_gt 0.0303
_refine_ls_shift/su_max 0.001
_refine_ls_shift/su_mean 0
_refine_ls_structure_factor_coef Fsqd
_refine_ls_weighting_details 'w=1/[\s^2^(Fo^2^)+(0.0355P)^2^+0.2386P] where P=(Fo^2^+2Fc^2^)/3'
_refine_ls_weighting_scheme calc
_refine_ls_wR_factor_gt 0.0663
_refine_ls_wR_factor_ref 0.0719
_reflns_Friedel_coverage 0
_reflns_number_gt 1880
_reflns_number_total 2322
_reflns_threshold_expression 'I > 2\s(I)'
_cod_data_source_file c7nj00338b2.cif
_cod_data_source_block IM01
_cod_depositor_comments 'Adding full bibliography for 7056023.cif.'
_cod_database_code 7056023

loop_
_symmetry_equiv_pos_as_xyz
'x, y, z'
'-x, -y, -z'

loop_
_atom_site_label
_atom_site_type_symbol
_atom_site_fract_x
_atom_site_fract_y
_atom_site_fract_z
_atom_site_U_iso_or_equiv
_atom_site_adp_type
_atom_site_occupancy
_atom_site_site_symmetry_order
_atom_site_calc_flag
_atom_site_refinement_flags_posn
_atom_site_refinement_flags_adp
Se1 Se 0.96201(6) 0.34276(3) 0.82725(2) 0.06388(14) Uani 1 1 d . .
N2 N 0.5055(3) 0.2295(2) 0.56928(15) 0.0414(4) Uani 1 1 d . .
O1 O 0.2226(4) 0.0486(3) 0.69463(17) 0.0747(6) Uani 1 1 d . .
N1 N 0.8677(4) 0.3741(3) 0.62137(16) 0.0504(5) Uani 1 1 d . .
C9 C 0.8772(4) 0.5629(3) 0.86047(17) 0.0445(6) Uani 1 1 d . .
C4 C 0.6956(4) 0.3240(3) 0.54283(19) 0.0443(6) Uani 1 1 d . .
C2 C 0.5600(4) 0.2211(3) 0.66992(18) 0.0454(6) Uani 1 1 d . .
C3 C 0.7829(4) 0.3122(3) 0.69728(19) 0.0473(6) Uani 1 1 d . .
C8 C 0.3089(4) 0.1646(3) 0.5020(2) 0.0531(7) Uani 1 1 d . .
H8 H 0.1823 0.1017 0.5214 0.064 Uiso 1 1 calc R U
C6 C 0.4916(5) 0.2884(3) 0.3786(2) 0.0582(7) Uani 1 1 d . .
H6 H 0.4838 0.3073 0.313 0.07 Uiso 1 1 calc R U
C5 C 0.6869(5) 0.3534(3) 0.44458(19) 0.0529(6) Uani 1 1 d . .
H5 H 0.8128 0.4164 0.4248 0.063 Uiso 1 1 calc R U
C1 C 0.4112(5) 0.1318(3) 0.7262(2) 0.0582(7) Uani 1 1 d . .
H1 H 0.4639 0.1381 0.7935 0.07 Uiso 1 1 calc R U
C7 C 0.3015(5) 0.1930(3) 0.4078(2) 0.0587(7) Uani 1 1 d . .
H7 H 0.1692 0.1491 0.3615 0.07 Uiso 1 1 calc R U
C14 C 1.0012(6) 0.6980(4) 0.8338(2) 0.0651(8) Uani 1 1 d . .
H14 H 1.1272 0.6835 0.7972 0.078 Uiso 1 1 calc R U
C12 C 0.7616(7) 0.8784(4) 0.9156(2) 0.0757(9) Uani 1 1 d . .
H12 H 0.7251 0.9848 0.9357 0.091 Uiso 1 1 calc R U
C10 C 0.6926(6) 0.5876(4) 0.9141(2) 0.0676(8) Uani 1 1 d . .
H10 H 0.6054 0.4972 0.9323 0.081 Uiso 1 1 calc R U
C11 C 0.6350(7) 0.7456(4) 0.9415(3) 0.0814(10) Uani 1 1 d . .
H11 H 0.5089 0.7612 0.9777 0.098 Uiso 1 1 calc R U
C13 C 0.9400(7) 0.8560(4) 0.8609(3) 0.0790(10) Uani 1 1 d . .
H13 H 1.0224 0.9471 0.8412 0.095 Uiso 1 1 calc R U

loop_
_atom_site_aniso_label
_atom_site_aniso_U_11
_atom_site_aniso_U_22
_atom_site_aniso_U_33
_atom_site_aniso_U_23
_atom_site_aniso_U_13
_atom_site_aniso_U_12
Se1 0.0714(2) 0.05571(19) 0.0580(2) -0.00343(13) -0.01003(14) 0.01603(14)
N2 0.0380(10) 0.0365(10) 0.0492(12) -0.0019(8) 0.0094(9) 0.0007(8)
O1 0.0669(13) 0.0700(13) 0.0907(16) 0.0095(12) 0.0287(12) -0.0113(11)
N1 0.0427(12) 0.0479(12) 0.0574(14) 0.0003(10) 0.0036(10) -0.0050(9)
C9 0.0475(14) 0.0466(13) 0.0361(13) 0.0029(10) -0.0009(11) -0.0030(11)
C4 0.0394(13) 0.0393(12) 0.0542(15) -0.0008(11) 0.0103(11) 0.0017(10)
C2 0.0455(14) 0.0416(12) 0.0500(15) 0.0005(11) 0.0123(11) 0.0052(10)
C3 0.0459(14) 0.0400(13) 0.0537(16) -0.0027(12) 0.0032(12) 0.0070(11)
C8 0.0383(14) 0.0514(15) 0.0656(19) -0.0054(13) 0.0049(12) -0.0064(11)
C6 0.0602(17) 0.0627(17) 0.0512(16) -0.0002(13) 0.0084(13) 0.0089(14)
C5 0.0492(15) 0.0547(15) 0.0569(17) 0.0059(13) 0.0156(13) 0.0018(12)
C1 0.0646(19) 0.0530(16) 0.0606(18) 0.0066(13) 0.0191(14) 0.0082(14)
C7 0.0490(16) 0.0637(17) 0.0576(18) -0.0087(14) -0.0010(13) 0.0014(13)
C14 0.0659(18) 0.070(2) 0.0588(18) 0.0025(15) 0.0180(14) -0.0121(15)
C12 0.110(3) 0.0564(18) 0.0560(19) -0.0016(15) -0.0037(18) 0.0189(19)
C10 0.075(2) 0.0613(18) 0.072(2) 0.0075(15) 0.0311(17) -0.0035(15)
C11 0.089(2) 0.082(2) 0.078(2) -0.0045(18) 0.0309(19) 0.0200(19)
C13 0.108(3) 0.0505(18) 0.074(2) 0.0078(16) 0.007(2) -0.0172(18)

loop_
_atom_type_symbol
_atom_type_description
_atom_type_scat_dispersion_real
_atom_type_scat_dispersion_imag
_atom_type_scat_source
C C 0.0033 0.0016 'International Tables Vol C Tables 4.2.6.8 and 6.1.1.4'
H H 0 0 'International Tables Vol C Tables 4.2.6.8 and 6.1.1.4'
N N 0.0061 0.0033 'International Tables Vol C Tables 4.2.6.8 and 6.1.1.4'
O O 0.0106 0.006 'International Tables Vol C Tables 4.2.6.8 and 6.1.1.4'
Se Se -0.0929 2.2259 'International Tables Vol C Tables 4.2.6.8 and 6.1.1.4'

loop_
_geom_angle_atom_site_label_1
_geom_angle_atom_site_label_2
_geom_angle_atom_site_label_3
_geom_angle
C3 Se1 C9 97.81(10)
C8 N2 C4 121.8(2)
C8 N2 C2 131.4(2)
C4 N2 C2 106.83(19)
C3 N1 C4 105.0(2)
C10 C9 C14 118.7(3)
C10 C9 Se1 119.8(2)
C14 C9 Se1 121.5(2)
N1 C4 N2 111.1(2)
N1 C4 C5 130.0(2)
N2 C4 C5 118.9(2)
C3 C2 N2 104.4(2)
C3 C2 C1 130.9(3)
N2 C2 C1 124.7(2)
N1 C3 C2 112.7(2)
N1 C3 Se1 122.29(18)
C2 C3 Se1 124.9(2)
C7 C8 N2 119.1(2)
C7 C8 H8 120.5
N2 C8 H8 120.5
C5 C6 C7 121.0(3)
C5 C6 H6 119.5
C7 C6 H6 119.5
C6 C5 C4 118.8(2)
C6 C5 H5 120.6
C4 C5 H5 120.6
O1 C1 C2 126.1(3)
O1 C1 H1 116.9
C2 C1 H1 116.9
C8 C7 C6 120.5(3)
C8 C7 H7 119.8
C6 C7 H7 119.8
C9 C14 C13 120.3(3)
C9 C14 H14 119.9
C13 C14 H14 119.9
C13 C12 C11 120.0(3)
C13 C12 H12 120
C11 C12 H12 120
C9 C10 C11 120.4(3)
C9 C10 H10 119.8
C11 C10 H10 119.8
C12 C11 C10 120.3(3)
C12 C11 H11 119.9
C10 C11 H11 119.9
C12 C13 C14 120.3(3)
C12 C13 H13 119.8
C14 C13 H13 119.8

loop_
_geom_bond_atom_site_label_1
_geom_bond_atom_site_label_2
_geom_bond_distance
Se1 C3 1.910(2)
Se1 C9 1.915(2)
N2 C8 1.370(3)
N2 C4 1.381(3)
N2 C2 1.391(3)
O1 C1 1.213(3)
N1 C3 1.340(3)
N1 C4 1.351(3)
C9 C10 1.368(4)
C9 C14 1.369(4)
C4 C5 1.398(4)
C2 C3 1.386(3)
C2 C1 1.428(4)
C8 C7 1.341(4)
C8 H8 0.93
C6 C5 1.356(4)
C6 C7 1.401(4)
C6 H6 0.93
C5 H5 0.93
C1 H1 0.93
C7 H7 0.93
C14 C13 1.385(4)
C14 H14 0.93
C12 C13 1.347(5)
C12 C11 1.357(5)
C12 H12 0.93
C10 C11 1.378(4)
C10 H10 0.93
C11 H11 0.93
C13 H13 0.93
